data_4061238
_journal_name_full Organometallics
_journal_paper_doi 10.1021/om049367t
_journal_year 2004
_chemical_formula_moiety 'C54 H62 Br2 N4 Ni2'
_chemical_formula_sum 'C54 H62 Br2 N4 Ni2'
_chemical_formula_weight 1044.32
_space_group_IT_number 14
_symmetry_cell_setting monoclinic
_symmetry_space_group_name_Hall '-P 2ybc'
_symmetry_space_group_name_H-M 'P 1 21/c 1'
_cell_angle_alpha 90.00
_cell_angle_beta 125.038(6)
_cell_angle_gamma 90.00
_cell_formula_units_Z 2
_cell_length_a 13.674(5)
_cell_length_b 13.350(5)
_cell_length_c 16.997(7)
_cell_measurement_temperature 293(2)
_cell_volume 2540.6(16)
_diffrn_ambient_temperature 293(2)
_exptl_crystal_density_diffrn 1.365
_cod_depositor_comments
;
The following automatic conversions were performed:
'_symmetry_cell_setting' value 'Monoclinic' changed to 'monoclinic'
according to '/home/saulius/struct/CIF-dictionaries/cif_core.dic'
dictionary named 'cif_core.dic' version 2.4.1 from 2010-06-29.

Automatic conversion script
Id: cif_fix_enum 1527 2010-12-29 10:47:43Z saulius 
;
_cod_original_sg_symbol_H-M 'P 21/c'
_cod_database_code 4061238

loop_
_symmetry_equiv_pos_as_xyz
'x, y, z'
'-x, y+1/2, -z+1/2'
'-x, -y, -z'
'x, -y-1/2, z-1/2'

loop_
_atom_site_label
_atom_site_type_symbol
_atom_site_fract_x
_atom_site_fract_y
_atom_site_fract_z
_atom_site_U_iso_or_equiv
_atom_site_adp_type
_atom_site_occupancy
_atom_site_symmetry_multiplicity
_atom_site_calc_flag
_atom_site_refinement_flags
_atom_site_disorder_assembly
_atom_site_disorder_group
Ni1 Ni 0.45198(2) 0.95075(2) 0.388029(19) 0.03566(9) Uani 1 1 d . . .
Br1 Br 0.54560(3) 1.10667(2) 0.474079(18) 0.05250(9) Uani 1 1 d . . .
N1 N 0.30670(15) 0.95358(14) 0.26480(12) 0.0361(4) Uani 1 1 d . . .
N2 N 0.53661(15) 0.87529(14) 0.34673(13) 0.0381(4) Uani 1 1 d . . .
C7 C 0.20886(18) 0.99374(19) 0.26375(15) 0.0395(5) Uani 1 1 d . . .
C1 C 0.2843(2) 0.92217(18) 0.17999(16) 0.0392(5) Uani 1 1 d . . .
C16 C 0.6585(2) 0.8407(2) 0.41470(17) 0.0445(6) Uani 1 1 d . . .
C6 C 0.3736(2) 0.87332(18) 0.17585(16) 0.0409(5) Uani 1 1 d . . .
C15 C 0.4903(2) 0.85244(17) 0.25759(17) 0.0407(5) Uani 1 1 d . . .
H15 H 0.5399 0.8181 0.2459 0.049 Uiso 1 1 calc R . .
C12 C 0.1853(2) 1.0966(2) 0.25171(17) 0.0500(6) Uani 1 1 d . . .
C17 C 0.7527(2) 0.8984(2) 0.4288(2) 0.0587(8) Uani 1 1 d . . .
C8 C 0.1397(2) 0.9278(2) 0.27612(18) 0.0547(7) Uani 1 1 d . . .
C2 C 0.1711(2) 0.9361(2) 0.09158(18) 0.0570(7) Uani 1 1 d . . .
H2 H 0.1096 0.9656 0.0917 0.068 Uiso 1 1 calc R . .
C21 C 0.6769(2) 0.7490(2) 0.46080(19) 0.0568(7) Uani 1 1 d . . .
C5 C 0.3472(3) 0.8438(2) 0.08581(19) 0.0589(7) Uani 1 1 d . . .
H5 H 0.4057 0.8115 0.0834 0.071 Uiso 1 1 calc R . .
C25 C 0.7348(3) 0.9981(3) 0.3798(2) 0.0697(9) Uani 1 1 d . . .
H25 H 0.6500 1.0156 0.3447 0.084 Uiso 1 1 calc R . .
C4 C 0.2390(3) 0.8613(3) 0.0027(2) 0.0763(10) Uani 1 1 d . . .
H4 H 0.2242 0.8428 -0.0560 0.092 Uiso 1 1 calc R . .
C9 C 0.0453(2) 0.9690(3) 0.2765(2) 0.0784(11) Uani 1 1 d . . .
H9 H -0.0031 0.9269 0.2839 0.094 Uiso 1 1 calc R . .
C11 C 0.0917(3) 1.1317(3) 0.2545(2) 0.0723(9) Uani 1 1 d . . .
H11 H 0.0755 1.2000 0.2482 0.087 Uiso 1 1 calc R . .
C3 C 0.1510(3) 0.9068(3) 0.0063(2) 0.0749(10) Uani 1 1 d . . .
H3 H 0.0763 0.9179 -0.0505 0.090 Uiso 1 1 calc R . .
C10 C 0.0234(3) 1.0688(4) 0.2664(2) 0.0857(12) Uani 1 1 d . . .
H10 H -0.0390 1.0944 0.2676 0.103 Uiso 1 1 calc R . .
C20 C 0.7944(3) 0.7141(3) 0.5198(2) 0.0822(11) Uani 1 1 d . . .
H20 H 0.8099 0.6531 0.5513 0.099 Uiso 1 1 calc R . .
C18 C 0.8669(3) 0.8582(4) 0.4886(3) 0.0850(11) Uani 1 1 d . . .
H18 H 0.9316 0.8944 0.4994 0.102 Uiso 1 1 calc R . .
C26 C 0.8066(4) 1.0819(3) 0.4521(3) 0.1082(15) Uani 1 1 d . . .
H26A H 0.7822 1.0886 0.4947 0.162 Uiso 1 1 calc R . .
H26B H 0.7927 1.1437 0.4184 0.162 Uiso 1 1 calc R . .
H26C H 0.8902 1.0658 0.4886 0.162 Uiso 1 1 calc R . .
C14 C 0.1648(3) 0.8182(3) 0.2876(2) 0.0778(10) Uani 1 1 d . . .
H14A H 0.1592 0.7930 0.2322 0.117 Uiso 1 1 calc R . .
H14B H 0.1076 0.7845 0.2939 0.117 Uiso 1 1 calc R . .
H14C H 0.2438 0.8065 0.3440 0.117 Uiso 1 1 calc R . .
C27 C 0.7656(4) 0.9902(4) 0.3071(3) 0.1107(14) Uani 1 1 d . . .
H27A H 0.8469 0.9685 0.3390 0.166 Uiso 1 1 calc R . .
H27B H 0.7559 1.0545 0.2781 0.166 Uiso 1 1 calc R . .
H27C H 0.7134 0.9426 0.2583 0.166 Uiso 1 1 calc R . .
C22 C 0.5750(3) 0.6866(2) 0.4441(2) 0.0693(8) Uani 1 1 d . . .
H22 H 0.5070 0.7316 0.4212 0.083 Uiso 1 1 calc R . .
C13 C 0.2549(3) 1.1665(2) 0.2327(2) 0.0678(8) Uani 1 1 d . . .
H13A H 0.2446 1.1479 0.1738 0.102 Uiso 1 1 calc R . .
H13B H 0.3380 1.1628 0.2846 0.102 Uiso 1 1 calc R . .
H13C H 0.2268 1.2337 0.2274 0.102 Uiso 1 1 calc R . .
C24 C 0.5376(4) 0.6095(3) 0.3659(3) 0.1048(14) Uani 1 1 d . . .
H24A H 0.5159 0.6429 0.3079 0.157 Uiso 1 1 calc R . .
H24B H 0.4704 0.5722 0.3542 0.157 Uiso 1 1 calc R . .
H24C H 0.6029 0.5646 0.3861 0.157 Uiso 1 1 calc R . .
C19 C 0.8863(3) 0.7681(4) 0.5317(3) 0.0972(14) Uani 1 1 d . . .
H19 H 0.9636 0.7427 0.5698 0.117 Uiso 1 1 calc R . .
C23 C 0.6020(5) 0.6348(3) 0.5352(3) 0.1177(16) Uani 1 1 d . . .
H23A H 0.6608 0.5835 0.5543 0.177 Uiso 1 1 calc R . .
H23B H 0.5302 0.6054 0.5224 0.177 Uiso 1 1 calc R . .
H23C H 0.6320 0.6832 0.5859 0.177 Uiso 1 1 calc R . .

loop_
_atom_site_aniso_label
_atom_site_aniso_U_11
_atom_site_aniso_U_22
_atom_site_aniso_U_33
_atom_site_aniso_U_23
_atom_site_aniso_U_13
_atom_site_aniso_U_12
Ni1 0.03148(14) 0.04341(18) 0.03067(15) -0.00821(12) 0.01702(12) -0.00265(12)
Br1 0.07095(18) 0.04717(16) 0.04461(15) -0.01069(11) 0.03623(14) -0.02107(13)
N1 0.0316(9) 0.0421(11) 0.0311(10) -0.0052(8) 0.0160(8) 0.0001(8)
N2 0.0331(10) 0.0414(11) 0.0396(11) -0.0067(8) 0.0208(9) -0.0010(8)
C7 0.0292(11) 0.0573(15) 0.0283(11) -0.0023(10) 0.0143(9) 0.0004(10)
C1 0.0383(12) 0.0391(13) 0.0346(12) -0.0059(10) 0.0177(10) -0.0027(10)
C16 0.0372(12) 0.0548(16) 0.0391(13) -0.0076(11) 0.0204(11) 0.0070(11)
C6 0.0445(13) 0.0405(13) 0.0369(13) -0.0062(10) 0.0228(11) -0.0007(10)
C15 0.0424(12) 0.0411(13) 0.0454(14) -0.0057(11) 0.0291(11) 0.0020(11)
C12 0.0469(14) 0.0617(18) 0.0325(13) -0.0004(12) 0.0176(11) 0.0131(12)
C17 0.0375(14) 0.079(2) 0.0564(17) -0.0142(15) 0.0252(13) -0.0006(13)
C8 0.0344(12) 0.081(2) 0.0418(14) 0.0014(13) 0.0176(11) -0.0065(13)
C2 0.0462(14) 0.0708(19) 0.0391(14) -0.0104(13) 0.0157(12) 0.0077(13)
C21 0.0623(17) 0.0585(18) 0.0464(15) -0.0032(13) 0.0293(14) 0.0166(14)
C5 0.0691(18) 0.0636(18) 0.0476(16) -0.0124(13) 0.0356(15) 0.0081(14)
C25 0.0488(16) 0.082(2) 0.089(2) -0.0084(19) 0.0452(17) -0.0125(15)
C4 0.086(2) 0.090(2) 0.0367(16) -0.0191(15) 0.0255(16) 0.0120(19)
C9 0.0424(15) 0.134(4) 0.063(2) 0.008(2) 0.0329(15) -0.0035(19)
C11 0.0646(19) 0.090(2) 0.0574(19) 0.0018(16) 0.0319(16) 0.0312(18)
C3 0.0627(18) 0.095(3) 0.0358(15) -0.0143(15) 0.0103(14) 0.0132(17)
C10 0.059(2) 0.135(4) 0.070(2) 0.006(2) 0.0416(18) 0.031(2)
C20 0.083(2) 0.089(3) 0.0529(18) 0.0065(17) 0.0260(17) 0.039(2)
C18 0.0367(16) 0.119(3) 0.080(2) -0.018(2) 0.0223(16) 0.0019(18)
C26 0.084(3) 0.103(3) 0.149(4) -0.041(3) 0.074(3) -0.038(2)
C14 0.0559(18) 0.078(2) 0.079(2) 0.0059(17) 0.0268(16) -0.0256(16)
C27 0.109(3) 0.134(4) 0.122(3) 0.007(3) 0.086(3) -0.004(3)
C22 0.097(2) 0.0460(17) 0.081(2) 0.0054(15) 0.060(2) 0.0139(16)
C13 0.076(2) 0.0510(18) 0.067(2) 0.0081(14) 0.0359(17) 0.0076(15)
C24 0.143(4) 0.074(3) 0.115(3) -0.024(2) 0.085(3) -0.024(2)
C19 0.0491(19) 0.136(4) 0.069(2) -0.012(2) 0.0122(17) 0.034(2)
C23 0.188(5) 0.086(3) 0.124(4) 0.026(3) 0.116(4) 0.025(3)

loop_
_geom_bond_atom_site_label_1
_geom_bond_atom_site_label_2
_geom_bond_distance
_geom_bond_site_symmetry_2
_geom_bond_publ_flag
Ni1 N1 1.8861(18) . ?
Ni1 N2 1.9440(18) . ?
Ni1 Br1 2.4415(7) . ?
Ni1 Br1 2.4481(9) 3_676 ?
Br1 Ni1 2.4480(9) 3_676 ?
N1 C1 1.357(3) . ?
N1 C7 1.432(3) . ?
N2 C15 1.299(3) . ?
N2 C16 1.454(3) . ?
C7 C8 1.393(3) . ?
C7 C12 1.398(4) . ?
C1 C2 1.420(3) . ?
C1 C6 1.421(3) . ?
C16 C21 1.396(4) . ?
C16 C17 1.399(4) . ?
C6 C5 1.412(3) . ?
C6 C15 1.417(3) . ?
C15 H15 0.9300 . ?
C12 C11 1.391(4) . ?
C12 C13 1.495(4) . ?
C17 C18 1.391(4) . ?
C17 C25 1.514(5) . ?
C8 C9 1.407(4) . ?
C8 C14 1.490(4) . ?
C2 C3 1.367(4) . ?
C2 H2 0.9300 . ?
C21 C20 1.398(4) . ?
C21 C22 1.504(4) . ?
C5 C4 1.356(4) . ?
C5 H5 0.9300 . ?
C25 C27 1.520(5) . ?
C25 C26 1.530(5) . ?
C25 H25 0.9800 . ?
C4 C3 1.381(4) . ?
C4 H4 0.9300 . ?
C9 C10 1.355(5) . ?
C9 H9 0.9300 . ?
C11 C10 1.353(5) . ?
C11 H11 0.9300 . ?
C3 H3 0.9300 . ?
C10 H10 0.9300 . ?
C20 C19 1.360(6) . ?
C20 H20 0.9300 . ?
C18 C19 1.353(6) . ?
C18 H18 0.9300 . ?
C26 H26A 0.9600 . ?
C26 H26B 0.9600 . ?
C26 H26C 0.9600 . ?
C14 H14A 0.9600 . ?
C14 H14B 0.9600 . ?
C14 H14C 0.9600 . ?
C27 H27A 0.9600 . ?
C27 H27B 0.9600 . ?
C27 H27C 0.9600 . ?
C22 C24 1.520(5) . ?
C22 C23 1.535(5) . ?
C22 H22 0.9800 . ?
C13 H13A 0.9600 . ?
C13 H13B 0.9600 . ?
C13 H13C 0.9600 . ?
C24 H24A 0.9600 . ?
C24 H24B 0.9600 . ?
C24 H24C 0.9600 . ?
C19 H19 0.9300 . ?
C23 H23A 0.9600 . ?
C23 H23B 0.9600 . ?
C23 H23C 0.9600 . ?
